data_7213348
loop_
_publ_author_name
'Boehm, Haydn M.'
'Handa, Sandeep'
'Pattenden, Gerald'
'Roberts, Lee'
'Blake, Alexander J.'
'Li, Wan-Sheung'

_publ_section_title
;
 Cascade radical cyclisations leading to steroid ring constructions.
 Regio- and stereo-chemical studies using ester- and fluoro-alkene
 substituted polyene acyl radical intermediates
;
_journal_issue 20
_journal_name_full 'Journal of the Chemical Society, Perkin Transactions 1'
_journal_page_first 3522
_journal_paper_doi 10.1039/b002999h
_journal_year 2000
_chemical_formula_moiety 'C21 H30 O4'
_chemical_formula_sum 'C21 H30 O4'
_chemical_formula_weight 346.45
_chemical_name_systematic
; 
 ? 
;
_space_group_IT_number 19
_symmetry_cell_setting orthorhombic
_symmetry_space_group_name_Hall 'P 2ac 2ab'
_symmetry_space_group_name_H-M 'P 21 21 21'
_atom_sites_solution_hydrogens geom
_atom_sites_solution_primary direct
_atom_sites_solution_secondary difmap
_audit_creation_method SHELXL-97
_cell_angle_alpha 90.00
_cell_angle_beta 90.00
_cell_angle_gamma 90.00
_cell_formula_units_Z 4
_cell_length_a 8.567(3)
_cell_length_b 12.272(14)
_cell_length_c 16.895(3)
_cell_measurement_reflns_used 7583
_cell_measurement_temperature 150(2)
_cell_measurement_theta_max 25.0
_cell_measurement_theta_min 2.4
_cell_volume 1776(2)
_computing_cell_refinement FAST
_computing_data_collection FAST
_computing_data_reduction ABSURD
_computing_structure_refinement 'SHELXL-97 (Sheldrick, 1997)'
_computing_structure_solution 'SHELXS-97 (Sheldrick, 1990)'
_diffrn_ambient_temperature 150(2)
_diffrn_measured_fraction_theta_full 0.916
_diffrn_measured_fraction_theta_max 0.916
_diffrn_measurement_device_type 'Enraf Nonius FAST TV dtector'
_diffrn_radiation_monochromator graphite
_diffrn_radiation_source 'fine-focus sealed tube'
_diffrn_radiation_type MoK\a
_diffrn_radiation_wavelength 0.71073
_diffrn_reflns_av_R_equivalents 0.158
_diffrn_reflns_av_sigmaI/netI 0.395
_diffrn_reflns_limit_h_max 9
_diffrn_reflns_limit_h_min -9
_diffrn_reflns_limit_k_max 12
_diffrn_reflns_limit_k_min -14
_diffrn_reflns_limit_l_max 19
_diffrn_reflns_limit_l_min -18
_diffrn_reflns_number 7583
_diffrn_reflns_theta_full 24.99
_diffrn_reflns_theta_max 24.99
_diffrn_reflns_theta_min 2.41
_diffrn_standards_decay_% none
_exptl_absorpt_coefficient_mu 0.088
_exptl_absorpt_correction_type none
_exptl_crystal_colour colourless
_exptl_crystal_density_diffrn 1.296
_exptl_crystal_density_method 'not measured'
_exptl_crystal_description block
_exptl_crystal_F_000 752
_exptl_crystal_size_max 0.10
_exptl_crystal_size_mid 0.10
_exptl_crystal_size_min 0.10
_refine_diff_density_max 0.13
_refine_diff_density_min -0.13
_refine_diff_density_rms 0.03
_refine_ls_abs_structure_details 'Flack H D (1983), Acta Cryst. A39, 876-881'
_refine_ls_abs_structure_Flack 'not reliably determined'
_refine_ls_extinction_coef 0.0065(10)
_refine_ls_extinction_expression Fc^*^=kFc[1+0.001xFc^2^\l^3^/sin(2\q)]^-1/4^
_refine_ls_extinction_method SHELXL
_refine_ls_goodness_of_fit_ref 0.406
_refine_ls_hydrogen_treatment geom
_refine_ls_matrix_type full
_refine_ls_number_parameters 227
_refine_ls_number_reflns 2769
_refine_ls_number_restraints 74
_refine_ls_restrained_S_all 0.401
_refine_ls_R_factor_all 0.131
_refine_ls_R_factor_gt 0.035
_refine_ls_shift/su_max 0.001
_refine_ls_shift/su_mean 0.000
_refine_ls_structure_factor_coef Fsqd
_refine_ls_weighting_details 'calc w=1/[\s^2^(Fo^2^)+(0.00P)^2^+0.00P] where P=(Fo^2^+2Fc^2^)/3'
_refine_ls_weighting_scheme calc
_refine_ls_wR_factor_gt 0.0582
_refine_ls_wR_factor_ref 0.0821
_reflns_number_gt 884
_reflns_number_total 2769
_reflns_threshold_expression >2sigma(I)
_cod_data_source_file b002999hsup1.cif
_cod_data_source_block STERAC
_cod_depositor_comments
;
The following automatic conversions were performed:
'_atom_site_symetry_multiplicity' tag replaced with
'_atom_site_symmetry_multiplicity'.

Automatic conversion script
Id: cif_correct_tags 1440 2010-10-19 06:21:57Z saulius 
;
_cod_original_sg_symbol_H-M P2(1)2(1)2(1)
_cod_database_code 7213348

loop_
_symmetry_equiv_pos_as_xyz
'x, y, z'
'-x+1/2, -y, z+1/2'
'-x, y+1/2, -z+1/2'
'x+1/2, -y+1/2, -z'

loop_
_atom_site_label
_atom_site_type_symbol
_atom_site_fract_x
_atom_site_fract_y
_atom_site_fract_z
_atom_site_U_iso_or_equiv
_atom_site_adp_type
_atom_site_occupancy
_atom_site_symmetry_multiplicity
_atom_site_calc_flag
_atom_site_refinement_flags
C1 C 0.4929(5) 0.8504(3) 0.5525(2) 0.0267(12) Uani 1 1 d U
H1A H 0.4101 0.7947 0.5464 0.032 Uiso 1 1 calc R
H1B H 0.4412 0.9222 0.5576 0.032 Uiso 1 1 calc R
C2 C 0.5931(5) 0.8508(3) 0.4783(3) 0.0327(13) Uani 1 1 d U
H2A H 0.5286 0.8738 0.4327 0.039 Uiso 1 1 calc R
H2B H 0.6307 0.7759 0.4679 0.039 Uiso 1 1 calc R
C3 C 0.7338(5) 0.9274(3) 0.4858(2) 0.0303(13) Uani 1 1 d U
H3A H 0.8071 0.9130 0.4417 0.036 Uiso 1 1 calc R
H3B H 0.6976 1.0037 0.4811 0.036 Uiso 1 1 calc R
O4 O 0.9615(4) 0.9020(2) 0.56590(17) 0.0355(9) Uani 1 1 d U
C4 C 0.8182(6) 0.9139(3) 0.5627(3) 0.0249(12) Uani 1 1 d U
C5 C 0.7150(5) 0.9151(3) 0.6347(2) 0.0211(11) Uani 1 1 d U
H5 H 0.6612 0.9874 0.6350 0.025 Uiso 1 1 calc R
C6 C 0.8068(5) 0.9079(3) 0.7122(2) 0.0253(12) Uani 1 1 d U
H6A H 0.8602 0.8365 0.7156 0.030 Uiso 1 1 calc R
H6B H 0.8871 0.9659 0.7137 0.030 Uiso 1 1 calc R
C7 C 0.6953(5) 0.9212(3) 0.7820(2) 0.0243(12) Uani 1 1 d U
H7A H 0.6517 0.9959 0.7810 0.029 Uiso 1 1 calc R
H7B H 0.7553 0.9132 0.8318 0.029 Uiso 1 1 calc R
C8 C 0.5589(5) 0.8387(3) 0.7828(2) 0.0211(11) Uani 1 1 d U
C9 C 0.4740(5) 0.8420(3) 0.7019(2) 0.0187(10) Uani 1 1 d U
H9 H 0.4330 0.9180 0.6972 0.022 Uiso 1 1 calc R
C10 C 0.5840(5) 0.8270(3) 0.6286(3) 0.0203(11) Uani 1 1 d U
C11 C 0.3296(5) 0.7696(3) 0.7014(2) 0.0246(11) Uani 1 1 d U
H11A H 0.3605 0.6937 0.7136 0.030 Uiso 1 1 calc R
H11B H 0.2825 0.7704 0.6479 0.030 Uiso 1 1 calc R
C12 C 0.2090(5) 0.8079(3) 0.7617(2) 0.0272(12) Uani 1 1 d U
H12A H 0.1585 0.8748 0.7413 0.033 Uiso 1 1 calc R
H12B H 0.1272 0.7513 0.7666 0.033 Uiso 1 1 calc R
C13 C 0.2743(5) 0.8317(3) 0.8439(2) 0.0222(11) Uani 1 1 d U
C14 C 0.4405(5) 0.8796(3) 0.8473(2) 0.0218(11) Uani 1 1 d U
H14 H 0.4313 0.9604 0.8417 0.026 Uiso 1 1 calc R
C15 C 0.4955(5) 0.8552(3) 0.9345(2) 0.0301(13) Uani 1 1 d U
H15A H 0.6098 0.8437 0.9365 0.036 Uiso 1 1 calc R
H15B H 0.4682 0.9163 0.9701 0.036 Uiso 1 1 calc R
C16 C 0.4088(5) 0.7514(3) 0.9588(2) 0.0299(13) Uani 1 1 d U
H16A H 0.4809 0.6884 0.9587 0.036 Uiso 1 1 calc R
H16B H 0.3649 0.7596 1.0127 0.036 Uiso 1 1 calc R
O17 O 0.1881(4) 0.6587(2) 0.89933(16) 0.0293(8) Uani 1 1 d U
C17 C 0.2800(5) 0.7340(3) 0.8998(2) 0.0235(12) Uani 1 1 d U
C18 C 0.1610(6) 0.9109(3) 0.8871(3) 0.0367(14) Uani 1 1 d U
H18A H 0.0546 0.8817 0.8848 0.055 Uiso 1 1 calc R
H18B H 0.1641 0.9823 0.8613 0.055 Uiso 1 1 calc R
H18C H 0.1930 0.9184 0.9425 0.055 Uiso 1 1 calc R
C19 C 0.6536(5) 0.7120(3) 0.6236(2) 0.0292(13) Uani 1 1 d U
H19A H 0.7230 0.7073 0.5776 0.044 Uiso 1 1 calc R
H19B H 0.5692 0.6586 0.6180 0.044 Uiso 1 1 calc R
H19C H 0.7130 0.6965 0.6718 0.044 Uiso 1 1 calc R
O20 O 0.5257(3) 0.6470(2) 0.81049(18) 0.0304(9) Uani 1 1 d U
C20 C 0.6121(5) 0.7244(4) 0.8070(2) 0.0207(11) Uani 1 1 d U
O21 O 0.7646(3) 0.7186(2) 0.82652(15) 0.0237(8) Uani 1 1 d U
C21 C 0.8192(5) 0.6094(3) 0.8463(2) 0.0337(14) Uani 1 1 d U
H21A H 0.9304 0.6122 0.8598 0.051 Uiso 1 1 calc R
H21B H 0.8039 0.5611 0.8008 0.051 Uiso 1 1 calc R
H21C H 0.7601 0.5816 0.8917 0.051 Uiso 1 1 calc R

loop_
_atom_site_aniso_label
_atom_site_aniso_U_11
_atom_site_aniso_U_22
_atom_site_aniso_U_33
_atom_site_aniso_U_23
_atom_site_aniso_U_13
_atom_site_aniso_U_12
C1 0.024(3) 0.033(3) 0.023(3) 0.001(2) 0.001(2) 0.001(2)
C2 0.038(4) 0.037(3) 0.023(3) 0.002(2) 0.002(2) -0.006(3)
C3 0.036(3) 0.031(3) 0.024(3) -0.003(2) 0.010(2) 0.001(3)
O4 0.031(2) 0.0380(18) 0.037(2) 0.0006(18) 0.0118(17) 0.0030(19)
C4 0.030(3) 0.015(2) 0.029(3) -0.001(3) 0.007(2) 0.002(3)
C5 0.020(3) 0.025(2) 0.018(3) 0.002(2) 0.004(2) -0.001(2)
C6 0.029(3) 0.022(2) 0.025(3) 0.004(2) 0.001(2) -0.013(3)
C7 0.030(3) 0.024(2) 0.019(3) 0.000(2) 0.002(2) 0.001(3)
C8 0.023(3) 0.018(2) 0.022(3) 0.001(2) -0.004(2) -0.003(2)
C9 0.019(3) 0.016(2) 0.021(3) 0.000(2) 0.000(2) -0.002(2)
C10 0.022(3) 0.017(2) 0.021(3) -0.003(2) -0.002(2) -0.004(2)
C11 0.022(3) 0.035(2) 0.016(3) 0.005(2) -0.006(2) -0.001(2)
C12 0.018(3) 0.037(3) 0.027(3) 0.012(2) -0.003(2) -0.002(2)
C13 0.025(3) 0.016(2) 0.025(3) 0.004(2) 0.003(2) 0.002(2)
C14 0.023(3) 0.021(2) 0.021(3) -0.004(2) -0.002(2) -0.003(2)
C15 0.043(4) 0.029(3) 0.019(3) -0.003(2) -0.003(2) -0.007(2)
C16 0.042(4) 0.028(3) 0.020(3) 0.002(2) 0.003(2) 0.000(2)
O17 0.026(2) 0.0270(16) 0.035(2) 0.0038(16) 0.0025(16) -0.0025(17)
C17 0.028(3) 0.028(3) 0.014(3) -0.005(2) 0.003(2) 0.006(2)
C18 0.035(3) 0.031(3) 0.044(4) 0.002(3) 0.008(3) 0.010(3)
C19 0.033(3) 0.023(2) 0.031(3) 0.002(2) 0.000(2) -0.001(2)
O20 0.023(2) 0.0234(16) 0.044(2) 0.0022(17) -0.0042(17) -0.0082(16)
C20 0.022(3) 0.030(2) 0.011(3) -0.007(2) 0.002(2) 0.003(2)
O21 0.023(2) 0.0198(15) 0.028(2) 0.0022(15) -0.0056(15) 0.0044(15)
C21 0.033(3) 0.025(3) 0.043(4) 0.005(3) -0.007(3) 0.007(2)

loop_
_atom_type_symbol
_atom_type_description
_atom_type_scat_dispersion_real
_atom_type_scat_dispersion_imag
_atom_type_scat_source
C C 0.0033 0.0016 'International Tables Vol C Tables 4.2.6.8 and 6.1.1.4'
H H 0.0000 0.0000 'International Tables Vol C Tables 4.2.6.8 and 6.1.1.4'
O O 0.0106 0.0060 'International Tables Vol C Tables 4.2.6.8 and 6.1.1.4'

loop_
_geom_angle_atom_site_label_1
_geom_angle_atom_site_label_2
_geom_angle_atom_site_label_3
_geom_angle
C2 C1 C10 113.9(4)
C1 C2 C3 112.2(4)
C4 C3 C2 112.5(4)
O4 C4 C3 122.0(4)
O4 C4 C5 123.4(5)
C3 C4 C5 114.6(4)
C4 C5 C6 112.9(4)
C4 C5 C10 111.2(4)
C6 C5 C10 112.7(4)
C7 C6 C5 109.5(4)
C6 C7 C8 114.2(3)
C20 C8 C7 112.1(4)
C20 C8 C9 113.5(3)
C7 C8 C9 109.3(3)
C20 C8 C14 107.4(3)
C7 C8 C14 106.6(3)
C9 C8 C14 107.5(4)
C11 C9 C8 111.8(3)
C11 C9 C10 114.6(3)
C8 C9 C10 114.3(4)
C1 C10 C19 108.9(3)
C1 C10 C5 106.9(3)
C19 C10 C5 111.2(4)
C1 C10 C9 109.6(4)
C19 C10 C9 112.7(4)
C5 C10 C9 107.4(3)
C9 C11 C12 111.5(3)
C13 C12 C11 114.8(4)
C12 C13 C17 115.1(3)
C12 C13 C14 116.4(4)
C17 C13 C14 104.3(4)
C12 C13 C18 108.6(4)
C17 C13 C18 102.8(3)
C14 C13 C18 108.7(3)
C13 C14 C8 116.7(3)
C13 C14 C15 103.8(3)
C8 C14 C15 113.3(4)
C16 C15 C14 105.3(3)
C17 C16 C15 107.3(4)
O17 C17 C16 126.1(4)
O17 C17 C13 124.9(4)
C16 C17 C13 108.8(4)
O20 C20 O21 122.8(4)
O20 C20 C8 123.5(4)
O21 C20 C8 113.7(4)
C20 O21 C21 114.5(3)

loop_
_geom_bond_atom_site_label_1
_geom_bond_atom_site_label_2
_geom_bond_distance
C1 C2 1.518(5)
C1 C10 1.532(5)
C2 C3 1.534(5)
C3 C4 1.496(6)
O4 C4 1.237(5)
C4 C5 1.504(5)
C5 C6 1.530(5)
C5 C10 1.562(5)
C6 C7 1.527(5)
C7 C8 1.546(5)
C8 C20 1.531(5)
C8 C9 1.550(5)
C8 C14 1.570(6)
C9 C11 1.522(5)
C9 C10 1.567(5)
C10 C19 1.534(5)
C11 C12 1.526(5)
C12 C13 1.525(5)
C13 C17 1.527(5)
C13 C14 1.542(5)
C13 C18 1.555(5)
C14 C15 1.576(5)
C15 C16 1.530(5)
C16 C17 1.502(5)
O17 C17 1.214(5)
O20 C20 1.205(5)
C20 O21 1.349(5)
O21 C21 1.458(4)
